data_4080326
loop_
_publ_author_name
'Sun, Wen-Hua'
'Xing, Qifeng'
'Yu, Jiangang'
'Novikova, Elena'
'Zhao, Weizhen'
'Tang, Xiubo'
'Liang, Tongling'
'Redshaw, Carl'

_publ_section_title
;
 Probing the Characteristics of Mono- or Bimetallic (Iron or Cobalt)
 Complexes Bearing 2,4-Bis(6-iminopyridin-2-yl)-3H-benzazepines:
 Synthesis, Characterization, and Ethylene Reactivity
;
_journal_issue 8
_journal_name_full Organometallics
_journal_page_first 2309
_journal_paper_doi 10.1021/om301086p
_journal_volume 32
_journal_year 2013
_chemical_formula_sum 'C24 H19 N3 O2'
_chemical_formula_weight 381.42
_chemical_name_systematic
;
 ?
;
_space_group_IT_number 9
_symmetry_cell_setting monoclinic
_symmetry_space_group_name_Hall 'C -2yc'
_symmetry_space_group_name_H-M 'C 1 c 1'
_atom_sites_solution_hydrogens geom
_atom_sites_solution_primary direct
_atom_sites_solution_secondary difmap
_audit_creation_method SHELXL-97
_cell_angle_alpha 90.00
_cell_angle_beta 96.882(2)
_cell_angle_gamma 90.00
_cell_formula_units_Z 4
_cell_length_a 13.1023(4)
_cell_length_b 11.4370(4)
_cell_length_c 13.0783(4)
_cell_measurement_reflns_used 9123
_cell_measurement_temperature 293(2)
_cell_measurement_theta_max 28.30
_cell_measurement_theta_min 2.37
_cell_volume 1945.68(11)
_computing_cell_refinement 'CrystalClear (Rigaku Inc., 2007)'
_computing_data_collection 'CrystalClear (Rigaku Inc., 2007)'
_computing_data_reduction 'CrystalClear (Rigaku Inc., 2007)'
_computing_molecular_graphics 'XP in Siemens SHELXTL (Sheldrick, 1994)'
_computing_publication_material 'SHELX97 (Sheldrick, 1997)'
_computing_structure_refinement 'SHELXL-97 (Sheldrick, 1997)'
_computing_structure_solution 'SHELXS-97 (Sheldrick, 1990)'
_diffrn_ambient_temperature 293(2)
_diffrn_measured_fraction_theta_full 0.979
_diffrn_measured_fraction_theta_max 0.979
_diffrn_measurement_device_type 'Bruker P4'
_diffrn_measurement_method '\w scans'
_diffrn_radiation_monochromator graphite
_diffrn_radiation_source 'fine-focus sealed tube'
_diffrn_radiation_type MoK\a
_diffrn_radiation_wavelength 0.71073
_diffrn_reflns_av_R_equivalents 0.0284
_diffrn_reflns_av_sigmaI/netI 0.0406
_diffrn_reflns_limit_h_max 17
_diffrn_reflns_limit_h_min -17
_diffrn_reflns_limit_k_max 12
_diffrn_reflns_limit_k_min -15
_diffrn_reflns_limit_l_max 11
_diffrn_reflns_limit_l_min -17
_diffrn_reflns_number 9123
_diffrn_reflns_theta_full 28.30
_diffrn_reflns_theta_max 28.30
_diffrn_reflns_theta_min 2.37
_diffrn_standards_decay_% none
_diffrn_standards_interval_count none
_diffrn_standards_interval_time none
_diffrn_standards_number none
_exptl_absorpt_coefficient_mu 0.085
_exptl_absorpt_correction_T_max 0.9958
_exptl_absorpt_correction_T_min 0.9751
_exptl_absorpt_correction_type empirical
_exptl_absorpt_process_details 'SADABS (Sheldrick, 1996)'
_exptl_crystal_colour needle
_exptl_crystal_density_diffrn 1.302
_exptl_crystal_density_method 'not measured'
_exptl_crystal_description colorless
_exptl_crystal_F_000 800
_exptl_crystal_size_max 0.30
_exptl_crystal_size_mid 0.10
_exptl_crystal_size_min 0.05
_refine_diff_density_max 0.121
_refine_diff_density_min -0.169
_refine_diff_density_rms 0.034
_refine_ls_abs_structure_details 'Flack H D (1983), Acta Cryst. A39, 876-881'
_refine_ls_abs_structure_Flack 2.6(12)
_refine_ls_extinction_method none
_refine_ls_goodness_of_fit_ref 1.043
_refine_ls_hydrogen_treatment constr
_refine_ls_matrix_type full
_refine_ls_number_parameters 262
_refine_ls_number_reflns 3652
_refine_ls_number_restraints 2
_refine_ls_restrained_S_all 1.043
_refine_ls_R_factor_gt 0.0378
_refine_ls_shift/su_max 0.000
_refine_ls_shift/su_mean 0.000
_refine_ls_structure_factor_coef Fsqd
_refine_ls_weighting_details 'calc w=1/[\s^2^(Fo^2^)+(0.0523P)^2^+0.0039P] where P=(Fo^2^+2Fc^2^)/3'
_refine_ls_weighting_scheme calc
_refine_ls_wR_factor_gt 0.0910
_refine_ls_wR_factor_ref 0.0969
_reflns_number_gt 2763
_reflns_number_total 3652
_reflns_threshold_expression >2sigma(I)
_cod_data_source_file om301086p_si_002.cif
_cod_data_source_block 1
_cod_depositor_comments
;
The following automatic conversions were performed:

'_symmetry_cell_setting' value 'Monoclinic' changed to 'monoclinic'
according to /home/saulius/struct/CIF-dictionaries/cif_core.dic
dictionary named 'cif_core.dic' version 2.4.2 from 2011-04-26.

Automatic conversion script
Id: cif_fix_values 1891 2012-01-12 08:04:46Z andrius 
;
_cod_original_sg_symbol_H-M Cc
_cod_database_code 4080326
_refine_ls_r_factor_ref 0.0540

loop_
_symmetry_equiv_pos_as_xyz
'x, y, z'
'x, -y, z+1/2'
'x+1/2, y+1/2, z'
'x+1/2, -y+1/2, z+1/2'

loop_
_atom_site_label
_atom_site_type_symbol
_atom_site_fract_x
_atom_site_fract_y
_atom_site_fract_z
_atom_site_U_iso_or_equiv
_atom_site_adp_type
_atom_site_occupancy
_atom_site_symmetry_multiplicity
_atom_site_calc_flag
_atom_site_refinement_flags
N3 N 0.86467(11) -0.00793(15) 0.54407(13) 0.0458(4) Uani 1 1 d .
C22 C 0.77641(15) 0.00664(19) 0.48140(17) 0.0501(5) Uani 1 1 d .
C9 C 1.25717(13) 0.04459(18) 0.72019(16) 0.0492(5) Uani 1 1 d .
N1 N 0.92761(10) 0.16188(14) 0.79616(12) 0.0440(4) Uani 1 1 d .
N2 N 1.19007(10) 0.10386(16) 0.77952(12) 0.0490(4) Uani 1 1 d .
C14 C 1.23376(14) 0.01412(17) 0.61613(15) 0.0467(5) Uani 1 1 d .
C23 C 0.68582(15) -0.0644(2) 0.50553(18) 0.0580(6) Uani 1 1 d .
C16 C 1.04404(14) 0.02884(16) 0.59126(15) 0.0437(4) Uani 1 1 d .
O1 O 0.69763(11) 0.29236(17) 0.85390(14) 0.0750(5) Uani 1 1 d .
C17 C 1.04039(13) -0.00968(17) 0.70020(15) 0.0428(4) Uani 1 1 d .
H17A H 1.0757 -0.0838 0.7124 0.051 Uiso 1 1 calc R
H17B H 0.9696 -0.0195 0.7135 0.051 Uiso 1 1 calc R
C2 C 0.75644(15) 0.2371(2) 0.80755(16) 0.0529(5) Uani 1 1 d .
C7 C 1.02775(13) 0.15646(16) 0.83111(14) 0.0428(4) Uani 1 1 d .
C8 C 1.09220(13) 0.08292(17) 0.76968(14) 0.0430(4) Uani 1 1 d .
C3 C 0.86767(14) 0.22818(17) 0.84942(16) 0.0454(4) Uani 1 1 d .
C13 C 1.31178(16) -0.0354(2) 0.56511(18) 0.0599(6) Uani 1 1 d .
H13A H 1.2976 -0.0547 0.4958 0.072 Uiso 1 1 calc R
C10 C 1.35816(14) 0.0279(2) 0.76762(19) 0.0587(6) Uani 1 1 d .
H10A H 1.3753 0.0522 0.8354 0.070 Uiso 1 1 calc R
C18 C 0.94728(14) 0.05339(17) 0.52358(15) 0.0446(4) Uani 1 1 d .
C4 C 0.90335(17) 0.28693(19) 0.93819(17) 0.0560(5) Uani 1 1 d .
H4A H 0.8587 0.3295 0.9740 0.067 Uiso 1 1 calc R
C19 C 0.94300(17) 0.1325(2) 0.44281(17) 0.0585(5) Uani 1 1 d .
H19A H 1.0010 0.1749 0.4310 0.070 Uiso 1 1 calc R
C15 C 1.13500(14) 0.03632(18) 0.55560(15) 0.0459(5) Uani 1 1 d .
H15A H 1.1354 0.0573 0.4869 0.055 Uiso 1 1 calc R
O2 O 0.60331(12) -0.05316(18) 0.45217(15) 0.0860(6) Uani 1 1 d .
C12 C 1.40838(16) -0.0561(2) 0.6149(2) 0.0702(7) Uani 1 1 d .
H12A H 1.4578 -0.0921 0.5802 0.084 Uiso 1 1 calc R
C6 C 1.07028(15) 0.21555(19) 0.91952(16) 0.0526(5) Uani 1 1 d .
H6A H 1.1403 0.2103 0.9417 0.063 Uiso 1 1 calc R
C5 C 1.00722(17) 0.2814(2) 0.97315(17) 0.0584(5) Uani 1 1 d .
H5A H 1.0338 0.3218 1.0321 0.070 Uiso 1 1 calc R
C21 C 0.76730(16) 0.0824(2) 0.39924(18) 0.0613(6) Uani 1 1 d .
H21A H 0.7052 0.0897 0.3571 0.074 Uiso 1 1 calc R
C11 C 1.43209(16) -0.0232(2) 0.7164(2) 0.0690(7) Uani 1 1 d .
H11A H 1.4978 -0.0357 0.7501 0.083 Uiso 1 1 calc R
C20 C 0.85149(18) 0.1474(2) 0.38027(18) 0.0656(6) Uani 1 1 d .
H20A H 0.8467 0.2005 0.3261 0.079 Uiso 1 1 calc R
C1 C 0.72106(18) 0.1796(2) 0.7079(2) 0.0747(7) Uani 1 1 d .
H1B H 0.6486 0.1925 0.6907 0.112 Uiso 1 1 calc R
H1C H 0.7343 0.0972 0.7135 0.112 Uiso 1 1 calc R
H1D H 0.7573 0.2120 0.6549 0.112 Uiso 1 1 calc R
C24 C 0.69918(17) -0.1467(2) 0.5933(2) 0.0710(7) Uani 1 1 d .
H24A H 0.6352 -0.1856 0.5992 0.106 Uiso 1 1 calc R
H24B H 0.7205 -0.1044 0.6556 0.106 Uiso 1 1 calc R
H24C H 0.7505 -0.2037 0.5821 0.106 Uiso 1 1 calc R

loop_
_atom_site_aniso_label
_atom_site_aniso_U_11
_atom_site_aniso_U_22
_atom_site_aniso_U_33
_atom_site_aniso_U_23
_atom_site_aniso_U_13
_atom_site_aniso_U_12
N3 0.0419(8) 0.0502(10) 0.0451(9) -0.0054(8) 0.0038(7) 0.0021(7)
C22 0.0455(10) 0.0562(12) 0.0471(12) -0.0097(10) 0.0000(9) 0.0096(9)
C9 0.0388(9) 0.0555(12) 0.0546(13) 0.0072(10) 0.0102(9) -0.0014(8)
N1 0.0426(8) 0.0474(9) 0.0423(9) 0.0016(7) 0.0068(7) 0.0042(7)
N2 0.0403(8) 0.0612(10) 0.0453(9) 0.0011(8) 0.0036(7) -0.0018(7)
C14 0.0429(9) 0.0493(11) 0.0496(12) 0.0057(9) 0.0124(9) -0.0054(8)
C23 0.0437(11) 0.0691(14) 0.0604(14) -0.0159(12) 0.0033(10) 0.0036(10)
C16 0.0443(9) 0.0454(11) 0.0414(11) -0.0035(8) 0.0049(8) -0.0032(8)
O1 0.0595(9) 0.0905(13) 0.0767(12) -0.0085(10) 0.0152(8) 0.0237(8)
C17 0.0367(8) 0.0469(11) 0.0455(10) 0.0013(9) 0.0072(7) -0.0001(8)
C2 0.0490(10) 0.0545(12) 0.0559(13) 0.0057(10) 0.0098(9) 0.0084(9)
C7 0.0428(9) 0.0426(10) 0.0425(11) 0.0033(9) 0.0029(8) -0.0009(8)
C8 0.0395(9) 0.0490(11) 0.0395(10) 0.0054(9) 0.0005(7) 0.0022(8)
C3 0.0498(10) 0.0437(10) 0.0430(10) 0.0056(9) 0.0068(8) 0.0033(8)
C13 0.0532(12) 0.0710(15) 0.0591(14) 0.0033(11) 0.0219(10) -0.0043(10)
C10 0.0430(10) 0.0750(15) 0.0579(14) 0.0112(11) 0.0051(10) 0.0028(10)
C18 0.0463(9) 0.0462(11) 0.0416(11) -0.0055(9) 0.0060(8) 0.0018(8)
C4 0.0646(12) 0.0534(12) 0.0512(13) -0.0081(10) 0.0124(10) 0.0064(10)
C19 0.0598(11) 0.0605(13) 0.0544(13) 0.0074(11) 0.0040(10) -0.0010(10)
C15 0.0465(9) 0.0533(12) 0.0383(10) 0.0025(9) 0.0076(8) -0.0047(8)
O2 0.0464(8) 0.1143(15) 0.0937(14) -0.0001(12) -0.0069(9) 0.0000(9)
C12 0.0482(12) 0.0851(17) 0.0820(19) 0.0089(14) 0.0271(12) 0.0080(11)
C6 0.0483(10) 0.0557(12) 0.0522(13) -0.0014(10) -0.0009(9) -0.0006(9)
C5 0.0670(13) 0.0592(13) 0.0477(13) -0.0101(11) 0.0009(10) -0.0050(11)
C21 0.0534(12) 0.0725(15) 0.0554(14) -0.0019(12) -0.0039(10) 0.0146(11)
C11 0.0379(10) 0.0892(18) 0.0806(19) 0.0221(15) 0.0101(10) 0.0088(11)
C20 0.0729(14) 0.0672(15) 0.0547(14) 0.0103(12) -0.0009(11) 0.0102(13)
C1 0.0534(12) 0.0910(18) 0.0759(17) -0.0189(15) -0.0076(11) 0.0138(12)
C24 0.0556(12) 0.0780(17) 0.0791(17) -0.0011(15) 0.0073(12) -0.0118(12)

loop_
_atom_type_symbol
_atom_type_description
_atom_type_scat_dispersion_real
_atom_type_scat_dispersion_imag
_atom_type_scat_source
C C 0.0033 0.0016 'International Tables Vol C Tables 4.2.6.8 and 6.1.1.4'
H H 0.0000 0.0000 'International Tables Vol C Tables 4.2.6.8 and 6.1.1.4'
N N 0.0061 0.0033 'International Tables Vol C Tables 4.2.6.8 and 6.1.1.4'
O O 0.0106 0.0060 'International Tables Vol C Tables 4.2.6.8 and 6.1.1.4'

loop_
_geom_angle_atom_site_label_1
_geom_angle_atom_site_label_2
_geom_angle_atom_site_label_3
_geom_angle
C18 N3 C22 117.92(17)
N3 C22 C21 122.83(19)
N3 C22 C23 116.62(19)
C21 C22 C23 120.55(18)
C14 C9 C10 118.65(17)
C14 C9 N2 125.00(16)
C10 C9 N2 115.94(18)
C7 N1 C3 117.31(15)
C8 N2 C9 122.02(17)
C9 C14 C13 118.28(19)
C9 C14 C15 124.12(17)
C13 C14 C15 117.51(18)
O2 C23 C24 121.7(2)
O2 C23 C22 119.4(2)
C24 C23 C22 118.97(18)
C15 C16 C18 120.99(18)
C15 C16 C17 118.90(17)
C18 C16 C17 120.06(16)
C16 C17 C8 107.71(15)
C16 C17 H17A 110.2
C8 C17 H17A 110.2
C16 C17 H17B 110.2
C8 C17 H17B 110.2
H17A C17 H17B 108.5
O1 C2 C1 121.3(2)
O1 C2 C3 120.1(2)
C1 C2 C3 118.61(17)
N1 C7 C6 122.55(17)
N1 C7 C8 115.91(16)
C6 C7 C8 121.54(16)
N2 C8 C7 117.34(17)
N2 C8 C17 124.06(17)
C7 C8 C17 118.60(14)
N1 C3 C4 123.56(17)
N1 C3 C2 116.89(17)
C4 C3 C2 119.55(17)
C12 C13 C14 121.8(2)
C12 C13 H13A 119.1
C14 C13 H13A 119.1
C11 C10 C9 121.6(2)
C11 C10 H10A 119.2
C9 C10 H10A 119.2
N3 C18 C19 122.18(18)
N3 C18 C16 115.70(17)
C19 C18 C16 122.11(17)
C3 C4 C5 118.58(19)
C3 C4 H4A 120.7
C5 C4 H4A 120.7
C20 C19 C18 119.0(2)
C20 C19 H19A 120.5
C18 C19 H19A 120.5
C16 C15 C14 124.89(18)
C16 C15 H15A 117.6
C14 C15 H15A 117.6
C13 C12 C11 119.9(2)
C13 C12 H12A 120.1
C11 C12 H12A 120.1
C5 C6 C7 118.96(19)
C5 C6 H6A 120.5
C7 C6 H6A 120.5
C6 C5 C4 119.0(2)
C6 C5 H5A 120.5
C4 C5 H5A 120.5
C22 C21 C20 119.00(19)
C22 C21 H21A 120.5
C20 C21 H21A 120.5
C10 C11 C12 119.7(2)
C10 C11 H11A 120.2
C12 C11 H11A 120.2
C21 C20 C19 119.0(2)
C21 C20 H20A 120.5
C19 C20 H20A 120.5
C2 C1 H1B 109.5
C2 C1 H1C 109.5
H1B C1 H1C 109.5
C2 C1 H1D 109.5
H1B C1 H1D 109.5
H1C C1 H1D 109.5
C23 C24 H24A 109.5
C23 C24 H24B 109.5
H24A C24 H24B 109.5
C23 C24 H24C 109.5
H24A C24 H24C 109.5
H24B C24 H24C 109.5

loop_
_geom_bond_atom_site_label_1
_geom_bond_atom_site_label_2
_geom_bond_distance
N3 C18 1.343(2)
N3 C22 1.345(2)
C22 C21 1.374(3)
C22 C23 1.503(3)
C9 C14 1.403(3)
C9 C10 1.405(3)
C9 N2 1.414(3)
N1 C7 1.338(2)
N1 C3 1.345(2)
N2 C8 1.296(2)
C14 C13 1.405(3)
C14 C15 1.456(3)
C23 O2 1.221(3)
C23 C24 1.479(4)
C16 C15 1.334(3)
C16 C18 1.483(3)
C16 C17 1.498(3)
O1 C2 1.213(2)
C17 C8 1.503(3)
C17 H17A 0.9700
C17 H17B 0.9700
C2 C1 1.484(3)
C2 C3 1.498(3)
C7 C6 1.396(3)
C7 C8 1.493(2)
C3 C4 1.374(3)
C13 C12 1.372(3)
C13 H13A 0.9300
C10 C11 1.373(3)
C10 H10A 0.9300
C18 C19 1.387(3)
C4 C5 1.384(3)
C4 H4A 0.9300
C19 C20 1.379(3)
C19 H19A 0.9300
C15 H15A 0.9300
C12 C11 1.380(4)
C12 H12A 0.9300
C6 C5 1.371(3)
C6 H6A 0.9300
C5 H5A 0.9300
C21 C20 1.377(3)
C21 H21A 0.9300
C11 H11A 0.9300
C20 H20A 0.9300
C1 H1B 0.9600
C1 H1C 0.9600
C1 H1D 0.9600
C24 H24A 0.9600
C24 H24B 0.9600
C24 H24C 0.9600

loop_
_geom_torsion_atom_site_label_1
_geom_torsion_atom_site_label_2
_geom_torsion_atom_site_label_3
_geom_torsion_atom_site_label_4
_geom_torsion
C18 N3 C22 C21 -1.1(3)
C18 N3 C22 C23 179.19(18)
C14 C9 N2 C8 38.3(3)
C10 C9 N2 C8 -149.24(19)
C10 C9 C14 C13 2.1(3)
N2 C9 C14 C13 174.41(19)
C10 C9 C14 C15 -174.39(18)
N2 C9 C14 C15 -2.1(3)
N3 C22 C23 O2 178.78(19)
C21 C22 C23 O2 -0.9(3)
N3 C22 C23 C24 -1.5(3)
C21 C22 C23 C24 178.8(2)
C15 C16 C17 C8 66.0(2)
C18 C16 C17 C8 -116.40(18)
C3 N1 C7 C6 0.5(3)
C3 N1 C7 C8 -179.50(16)
C9 N2 C8 C7 -175.92(17)
C9 N2 C8 C17 3.7(3)
N1 C7 C8 N2 158.41(17)
C6 C7 C8 N2 -21.6(3)
N1 C7 C8 C17 -21.2(2)
C6 C7 C8 C17 158.77(18)
C16 C17 C8 N2 -69.7(2)
C16 C17 C8 C7 109.95(18)
C7 N1 C3 C4 -1.9(3)
C7 N1 C3 C2 177.86(17)
O1 C2 C3 N1 177.50(19)
C1 C2 C3 N1 -3.9(3)
O1 C2 C3 C4 -2.7(3)
C1 C2 C3 C4 175.9(2)
C9 C14 C13 C12 1.1(3)
C15 C14 C13 C12 177.9(2)
C14 C9 C10 C11 -3.8(3)
N2 C9 C10 C11 -176.8(2)
C22 N3 C18 C19 2.0(3)
C22 N3 C18 C16 -176.51(16)
C15 C16 C18 N3 148.02(18)
C17 C16 C18 N3 -29.5(3)
C15 C16 C18 C19 -30.5(3)
C17 C16 C18 C19 152.00(18)
N1 C3 C4 C5 2.4(3)
C2 C3 C4 C5 -177.3(2)
N3 C18 C19 C20 -1.2(3)
C16 C18 C19 C20 177.26(19)
C18 C16 C15 C14 179.88(19)
C17 C16 C15 C14 -2.6(3)
C9 C14 C15 C16 -36.8(3)
C13 C14 C15 C16 146.6(2)
C14 C13 C12 C11 -2.9(4)
N1 C7 C6 C5 0.3(3)
C8 C7 C6 C5 -179.70(19)
C7 C6 C5 C4 0.2(3)
C3 C4 C5 C6 -1.5(3)
N3 C22 C21 C20 -0.7(3)
C23 C22 C21 C20 179.0(2)
C9 C10 C11 C12 2.1(4)
C13 C12 C11 C10 1.2(4)
C22 C21 C20 C19 1.5(3)
C18 C19 C20 C21 -0.6(3)

loop_
_cod_related_entry_id
_cod_related_entry_database
_cod_related_entry_code
1 ChemSpider 30659872
